data_7008655
loop_
_publ_author_name
'Wang, Lei'
'Zhu, Xun-Jin'
'Wong, Wai-Yeung'
'Guo, Jian-Ping'
'Wong, Wai-Kwok'
'Li, Zao-Ying'

_publ_section_title
;
 Dipyrrolylquinoxaline-bridged Schiff bases: a new class of fluorescent
 sensors for mercury(II).
;
_journal_issue 19
_journal_name_full 'Dalton transactions (Cambridge, England : 2003)'
_journal_page_first 3235
_journal_page_last 3240
_journal_paper_doi 10.1039/b505676d
_journal_year 2005
_chemical_formula_sum 'C43 H34 Cl2 N12 Ni2'
_chemical_formula_weight 907.10
_chemical_name_systematic
;
?
;
_space_group_IT_number 14
_symmetry_cell_setting monoclinic
_symmetry_space_group_name_Hall '-P 2ybc'
_symmetry_space_group_name_H-M 'P 1 21/c 1'
_atom_sites_solution_hydrogens geom
_atom_sites_solution_primary direct
_atom_sites_solution_secondary difmap
_audit_creation_method SHELXL-97
_cell_angle_alpha 90.00
_cell_angle_beta 104.061(2)
_cell_angle_gamma 90.00
_cell_formula_units_Z 4
_cell_length_a 16.3090(18)
_cell_length_b 26.440(3)
_cell_length_c 9.1440(10)
_cell_measurement_temperature 293(2)
_cell_volume 3824.8(7)
_computing_data_reduction SAINT
_computing_structure_refinement 'SHELXL-97 (Sheldrick, 1997)'
_computing_structure_solution 'SHELXS-97 (Sheldrick, 1990)'
_diffrn_ambient_temperature 293(2)
_diffrn_measured_fraction_theta_full 0.998
_diffrn_measured_fraction_theta_max 0.998
_diffrn_measurement_device_type 'Smart CCD'
_diffrn_measurement_method '\w scan'
_diffrn_radiation_monochromator graphite
_diffrn_radiation_source 'fine-focus sealed tube'
_diffrn_radiation_type MoK\a
_diffrn_radiation_wavelength 0.71073
_diffrn_reflns_av_R_equivalents 0.0412
_diffrn_reflns_av_sigmaI/netI 0.0524
_diffrn_reflns_limit_h_max 19
_diffrn_reflns_limit_h_min -19
_diffrn_reflns_limit_k_max 31
_diffrn_reflns_limit_k_min -21
_diffrn_reflns_limit_l_max 10
_diffrn_reflns_limit_l_min -10
_diffrn_reflns_number 19083
_diffrn_reflns_theta_full 25.01
_diffrn_reflns_theta_max 25.01
_diffrn_reflns_theta_min 1.29
_exptl_absorpt_coefficient_mu 1.176
_exptl_absorpt_correction_T_max 0.8914
_exptl_absorpt_correction_T_min 0.7192
_exptl_absorpt_correction_type multi-scan
_exptl_absorpt_process_details SADABS
_exptl_crystal_colour Red
_exptl_crystal_density_diffrn 1.575
_exptl_crystal_density_method 'not measured'
_exptl_crystal_description Prism
_exptl_crystal_F_000 1864
_exptl_crystal_size_max 0.30
_exptl_crystal_size_mid 0.15
_exptl_crystal_size_min 0.10
_refine_diff_density_max 0.648
_refine_diff_density_min -0.677
_refine_diff_density_rms 0.203
_refine_ls_extinction_coef 0.0033(4)
_refine_ls_extinction_expression Fc^*^=kFc[1+0.001xFc^2^\l^3^/sin(2\q)]^-1/4^
_refine_ls_extinction_method SHELXL
_refine_ls_goodness_of_fit_ref 1.054
_refine_ls_hydrogen_treatment mixed
_refine_ls_matrix_type full
_refine_ls_number_parameters 533
_refine_ls_number_reflns 6734
_refine_ls_number_restraints 0
_refine_ls_restrained_S_all 1.054
_refine_ls_R_factor_all 0.0961
_refine_ls_R_factor_gt 0.0590
_refine_ls_shift/su_max 0.001
_refine_ls_shift/su_mean 0.000
_refine_ls_structure_factor_coef Fsqd
_refine_ls_weighting_details 'calc w=1/[\s^2^(Fo^2^)+(0.0905P)^2^+2.5713P] where P=(Fo^2^+2Fc^2^)/3'
_refine_ls_weighting_scheme calc
_refine_ls_wR_factor_gt 0.1504
_refine_ls_wR_factor_ref 0.1733
_reflns_number_gt 4357
_reflns_number_total 6734
_reflns_threshold_expression >2sigma(I)
_cod_data_source_file b505676d.txt
_cod_data_source_block p21c
_cod_depositor_comments
;
The following automatic conversions were performed:
'_symmetry_cell_setting' value 'Monoclinic' changed to 'monoclinic'
according to '/home/saulius/struct/CIF-dictionaries/cif_core.dic'
dictionary named 'cif_core.dic' version 2.4.1 from
2010-06-29.

'_exptl_absorpt_correction_type' value 'Multi-scan' changed
to 'multi-scan' according to
'/home/saulius/struct/CIF-dictionaries/cif_core.dic' dictionary named
'cif_core.dic' version 2.4.1 from 2010-06-29.

Automatic conversion script
Id: cif_fix_enum 1527 2010-12-29 10:47:43Z saulius 
;
_cod_original_cell_volume 3824.9(7)
_cod_original_sg_symbol_H-M P2(1)/c
_cod_database_code 7008655

loop_
_symmetry_equiv_pos_as_xyz
'x, y, z'
'-x, y+1/2, -z+1/2'
'-x, -y, -z'
'x, -y-1/2, z-1/2'

loop_
_atom_site_label
_atom_site_type_symbol
_atom_site_fract_x
_atom_site_fract_y
_atom_site_fract_z
_atom_site_U_iso_or_equiv
_atom_site_adp_type
_atom_site_occupancy
_atom_site_symmetry_multiplicity
_atom_site_calc_flag
_atom_site_refinement_flags
_atom_site_disorder_assembly
_atom_site_disorder_group
Ni1 Ni 0.46060(4) 0.51556(2) 0.79300(7) 0.0454(2) Uani 1 1 d . . .
N1 N 0.4399(3) 0.33944(17) 0.5770(5) 0.0538(11) Uani 1 1 d . . .
N2 N 0.4114(2) 0.45105(16) 0.7880(4) 0.0478(10) Uani 1 1 d . . .
N3 N 0.3816(3) 0.53522(17) 0.9023(5) 0.0528(11) Uani 1 1 d . . .
N4 N 0.5072(3) 0.58105(16) 0.7989(5) 0.0514(11) Uani 1 1 d . . .
N5 N 0.5453(2) 0.49664(15) 0.6957(4) 0.0441(10) Uani 1 1 d . . .
N6 N 0.5962(3) 0.37467(16) 0.5561(5) 0.0511(10) Uani 1 1 d . . .
C1 C 0.4898(4) 0.3114(2) 0.5097(5) 0.0550(14) Uani 1 1 d . . .
C2 C 0.5712(3) 0.3280(2) 0.5084(6) 0.0517(13) Uani 1 1 d . . .
C3 C 0.6242(4) 0.2960(2) 0.4480(6) 0.0651(15) Uani 1 1 d . . .
H3A H 0.6790 0.3060 0.4492 0.078 Uiso 1 1 calc R . .
C4 C 0.5947(5) 0.2506(2) 0.3885(7) 0.0755(18) Uani 1 1 d . . .
H4A H 0.6296 0.2296 0.3487 0.091 Uiso 1 1 calc R . .
C5 C 0.5128(5) 0.2350(2) 0.3863(7) 0.081(2) Uani 1 1 d . . .
H5A H 0.4937 0.2039 0.3432 0.097 Uiso 1 1 calc R . .
C6 C 0.4600(4) 0.2639(2) 0.4454(7) 0.0735(18) Uani 1 1 d . . .
H6B H 0.4056 0.2530 0.4437 0.088 Uiso 1 1 calc R . .
C7 C 0.4669(3) 0.38416(19) 0.6345(5) 0.0462(12) Uani 1 1 d . . .
C8 C 0.5458(3) 0.40522(19) 0.6130(5) 0.0429(11) Uani 1 1 d . . .
C9 C 0.4121(3) 0.40415(19) 0.7268(5) 0.0454(12) Uani 1 1 d . . .
C10 C 0.3506(3) 0.3742(2) 0.7700(6) 0.0556(13) Uani 1 1 d . . .
H10A H 0.3380 0.3407 0.7428 0.067 Uiso 1 1 calc R . .
C11 C 0.3126(3) 0.4031(2) 0.8594(6) 0.0596(14) Uani 1 1 d . . .
H11A H 0.2701 0.3929 0.9050 0.072 Uiso 1 1 calc R . .
C12 C 0.3499(3) 0.4506(2) 0.8685(6) 0.0531(13) Uani 1 1 d . . .
C13 C 0.3365(3) 0.4978(2) 0.9304(6) 0.0579(14) Uani 1 1 d . . .
H13A H 0.2974 0.5019 0.9884 0.070 Uiso 1 1 calc R . .
C14 C 0.3684(4) 0.5851(2) 0.9625(7) 0.0690(16) Uani 1 1 d . . .
H14A H 0.4044 0.5886 1.0633 0.083 Uiso 1 1 calc R . .
H14B H 0.3101 0.5881 0.9690 0.083 Uiso 1 1 calc R . .
C15 C 0.3883(4) 0.6265(2) 0.8626(7) 0.0677(16) Uani 1 1 d . . .
H15A H 0.3558 0.6211 0.7599 0.081 Uiso 1 1 calc R . .
H15B H 0.3720 0.6589 0.8964 0.081 Uiso 1 1 calc R . .
C16 C 0.4804(4) 0.6274(2) 0.8657(6) 0.0619(15) Uani 1 1 d . . .
H16A H 0.4922 0.6567 0.8103 0.074 Uiso 1 1 calc R . .
H16B H 0.5130 0.6306 0.9692 0.074 Uiso 1 1 calc R . .
C17 C 0.5733(3) 0.5828(2) 0.7432(6) 0.0533(13) Uani 1 1 d . . .
H17A H 0.6035 0.6126 0.7418 0.064 Uiso 1 1 calc R . .
C18 C 0.5962(3) 0.53755(19) 0.6855(5) 0.0476(12) Uani 1 1 d . . .
C19 C 0.6609(3) 0.5228(2) 0.6193(6) 0.0561(14) Uani 1 1 d . . .
H19A H 0.7033 0.5433 0.5994 0.067 Uiso 1 1 calc R . .
C20 C 0.6500(3) 0.4726(2) 0.5898(6) 0.0550(14) Uani 1 1 d . . .
H20A H 0.6843 0.4524 0.5463 0.066 Uiso 1 1 calc R . .
C21 C 0.5781(3) 0.45621(19) 0.6360(5) 0.0429(11) Uani 1 1 d . . .
Ni2 Ni 0.03567(4) 0.50358(2) 0.31766(7) 0.0463(2) Uani 1 1 d . . .
N7 N -0.0147(3) 0.32676(16) 0.0995(5) 0.0552(11) Uani 1 1 d . . .
N8 N 0.0618(2) 0.43453(16) 0.3414(4) 0.0467(10) Uani 1 1 d . . .
N9 N 0.1233(3) 0.51210(17) 0.4948(5) 0.0539(11) Uani 1 1 d . . .
N10 N 0.0141(3) 0.57348(16) 0.2949(5) 0.0522(11) Uani 1 1 d . . .
N11 N -0.0525(2) 0.49651(15) 0.1431(5) 0.0446(10) Uani 1 1 d . . .
N12 N -0.1480(2) 0.38423(16) -0.0578(5) 0.0516(11) Uani 1 1 d . . .
C22 C -0.0733(3) 0.3060(2) -0.0134(6) 0.0552(13) Uani 1 1 d . . .
C23 C -0.1447(3) 0.3348(2) -0.0877(6) 0.0550(13) Uani 1 1 d . . .
C24 C -0.2081(4) 0.3114(2) -0.2007(7) 0.0714(17) Uani 1 1 d . . .
H24A H -0.2558 0.3296 -0.2493 0.086 Uiso 1 1 calc R . .
C25 C -0.1991(5) 0.2619(3) -0.2384(7) 0.080(2) Uani 1 1 d . . .
H25A H -0.2408 0.2467 -0.3130 0.097 Uiso 1 1 calc R . .
C26 C -0.1274(5) 0.2337(2) -0.1657(8) 0.0786(18) Uani 1 1 d . . .
H26A H -0.1218 0.2003 -0.1939 0.094 Uiso 1 1 calc R . .
C27 C -0.0665(4) 0.2549(2) -0.0552(7) 0.0718(17) Uani 1 1 d . . .
H27A H -0.0200 0.2358 -0.0065 0.086 Uiso 1 1 calc R . .
C28 C -0.0205(3) 0.37525(19) 0.1368(5) 0.0467(12) Uani 1 1 d . . .
C29 C -0.0870(3) 0.40650(18) 0.0463(5) 0.0427(11) Uani 1 1 d . . .
C30 C 0.0446(3) 0.38857(19) 0.2725(6) 0.0472(12) Uani 1 1 d . . .
C31 C 0.0996(4) 0.3524(2) 0.3557(7) 0.0713(17) Uani 1 1 d . . .
H31A H 0.1005 0.3181 0.3333 0.086 Uiso 1 1 calc R . .
C32 C 0.1520(4) 0.3765(2) 0.4764(7) 0.0730(18) Uani 1 1 d . . .
H32A H 0.1948 0.3620 0.5506 0.088 Uiso 1 1 calc R . .
C33 C 0.1281(3) 0.4263(2) 0.4649(6) 0.0581(14) Uani 1 1 d . . .
C34 C 0.1590(3) 0.4705(2) 0.5456(6) 0.0586(14) Uani 1 1 d . . .
H34A H 0.2033 0.4695 0.6316 0.070 Uiso 1 1 calc R . .
C35 C 0.1532(4) 0.5597(2) 0.5731(6) 0.0648(16) Uani 1 1 d . . .
H35A H 0.2117 0.5558 0.6279 0.078 Uiso 1 1 calc R . .
H35B H 0.1202 0.5670 0.6457 0.078 Uiso 1 1 calc R . .
C36 C 0.1462(4) 0.6035(2) 0.4656(7) 0.0656(16) Uani 1 1 d . . .
H36A H 0.1728 0.6331 0.5200 0.079 Uiso 1 1 calc R . .
H36B H 0.1759 0.5954 0.3887 0.079 Uiso 1 1 calc R . .
C37 C 0.0554(4) 0.6154(2) 0.3919(7) 0.0651(16) Uani 1 1 d . . .
H37A H 0.0251 0.6218 0.4691 0.078 Uiso 1 1 calc R . .
H37B H 0.0528 0.6458 0.3316 0.078 Uiso 1 1 calc R . .
C38 C -0.0441(3) 0.5838(2) 0.1766(6) 0.0536(13) Uani 1 1 d . . .
H38A H -0.0596 0.6171 0.1503 0.064 Uiso 1 1 calc R . .
C39 C -0.0837(3) 0.54293(19) 0.0879(6) 0.0492(12) Uani 1 1 d . . .
C40 C -0.1453(3) 0.5373(2) -0.0451(6) 0.0535(13) Uani 1 1 d . . .
H40A H -0.1752 0.5632 -0.1038 0.064 Uiso 1 1 calc R . .
C41 C -0.1538(3) 0.48664(19) -0.0736(6) 0.0497(13) Uani 1 1 d . . .
H41A H -0.1907 0.4715 -0.1555 0.060 Uiso 1 1 calc R . .
C42 C -0.0961(3) 0.46145(19) 0.0443(5) 0.0442(11) Uani 1 1 d . . .
C43 C -0.1853(9) 0.7201(6) -0.0484(15) 0.230(7) Uani 1 1 d . . .
H43A H -0.1771 0.7561 -0.0608 0.276 Uiso 1 1 calc R . .
H43B H -0.1447 0.7026 -0.0920 0.276 Uiso 1 1 calc R . .
Cl1 Cl -0.2775(3) 0.7061(2) -0.1469(6) 0.270(3) Uani 1 1 d . . .
Cl2 Cl -0.1597(3) 0.70759(11) 0.1417(4) 0.1820(14) Uani 1 1 d . . .

loop_
_atom_site_aniso_label
_atom_site_aniso_U_11
_atom_site_aniso_U_22
_atom_site_aniso_U_33
_atom_site_aniso_U_23
_atom_site_aniso_U_13
_atom_site_aniso_U_12
Ni1 0.0455(4) 0.0536(4) 0.0374(4) 0.0042(3) 0.0107(3) 0.0015(3)
N1 0.059(3) 0.061(3) 0.042(2) -0.002(2) 0.013(2) -0.009(2)
N2 0.040(2) 0.063(3) 0.039(2) 0.008(2) 0.0088(18) -0.0004(19)
N3 0.054(3) 0.062(3) 0.045(2) 0.003(2) 0.016(2) 0.004(2)
N4 0.054(3) 0.055(3) 0.041(2) 0.002(2) 0.005(2) 0.004(2)
N5 0.044(2) 0.049(2) 0.037(2) 0.0058(19) 0.0064(18) -0.0018(19)
N6 0.053(3) 0.060(3) 0.041(2) 0.005(2) 0.0117(19) 0.005(2)
C1 0.073(4) 0.056(3) 0.035(3) 0.005(2) 0.010(3) -0.002(3)
C2 0.064(3) 0.052(3) 0.039(3) 0.004(2) 0.012(2) 0.003(3)
C3 0.078(4) 0.065(4) 0.055(4) 0.001(3) 0.023(3) 0.012(3)
C4 0.110(6) 0.062(4) 0.061(4) -0.003(3) 0.033(4) 0.012(4)
C5 0.123(6) 0.059(4) 0.060(4) -0.008(3) 0.022(4) -0.013(4)
C6 0.098(5) 0.072(4) 0.057(4) -0.012(3) 0.029(4) -0.022(4)
C7 0.052(3) 0.051(3) 0.034(3) 0.007(2) 0.006(2) -0.001(2)
C8 0.039(3) 0.057(3) 0.031(2) 0.004(2) 0.004(2) 0.003(2)
C9 0.042(3) 0.051(3) 0.040(3) 0.006(2) 0.003(2) -0.002(2)
C10 0.046(3) 0.061(3) 0.057(3) 0.005(3) 0.009(3) -0.005(2)
C11 0.047(3) 0.070(4) 0.064(4) 0.014(3) 0.016(3) -0.001(3)
C12 0.039(3) 0.074(4) 0.050(3) 0.012(3) 0.017(2) 0.003(3)
C13 0.053(3) 0.079(4) 0.045(3) 0.008(3) 0.018(3) 0.014(3)
C14 0.077(4) 0.070(4) 0.062(4) -0.002(3) 0.020(3) 0.014(3)
C15 0.076(4) 0.058(4) 0.066(4) -0.005(3) 0.013(3) 0.016(3)
C16 0.072(4) 0.059(4) 0.051(3) -0.011(3) 0.009(3) 0.007(3)
C17 0.052(3) 0.054(3) 0.048(3) 0.007(2) 0.000(3) -0.002(2)
C18 0.046(3) 0.052(3) 0.042(3) 0.008(2) 0.005(2) -0.005(2)
C19 0.043(3) 0.067(4) 0.059(3) 0.004(3) 0.014(2) -0.007(3)
C20 0.043(3) 0.063(4) 0.062(4) 0.009(3) 0.019(3) 0.004(3)
C21 0.039(3) 0.055(3) 0.032(2) 0.005(2) 0.004(2) 0.003(2)
Ni2 0.0453(4) 0.0532(4) 0.0442(4) 0.0018(3) 0.0179(3) -0.0023(3)
N7 0.063(3) 0.049(3) 0.053(3) 0.002(2) 0.012(2) 0.002(2)
N8 0.040(2) 0.062(3) 0.039(2) 0.011(2) 0.0124(18) 0.0000(19)
N9 0.058(3) 0.063(3) 0.045(3) 0.006(2) 0.020(2) -0.009(2)
N10 0.049(2) 0.056(3) 0.058(3) -0.001(2) 0.025(2) -0.003(2)
N11 0.042(2) 0.050(3) 0.046(2) 0.0084(19) 0.0209(19) 0.0049(18)
N12 0.042(2) 0.059(3) 0.053(3) 0.002(2) 0.011(2) -0.005(2)
C22 0.061(3) 0.056(3) 0.052(3) -0.001(3) 0.020(3) -0.002(3)
C23 0.060(3) 0.056(4) 0.052(3) -0.001(3) 0.020(3) -0.008(3)
C24 0.063(4) 0.071(4) 0.074(4) 0.003(3) 0.006(3) -0.011(3)
C25 0.093(5) 0.074(5) 0.071(4) -0.007(4) 0.013(4) -0.030(4)
C26 0.105(5) 0.058(4) 0.076(4) -0.008(3) 0.027(4) -0.011(4)
C27 0.080(4) 0.060(4) 0.077(4) -0.009(3) 0.021(4) -0.002(3)
C28 0.047(3) 0.052(3) 0.045(3) 0.005(2) 0.019(2) -0.002(2)
C29 0.037(3) 0.051(3) 0.044(3) 0.002(2) 0.019(2) -0.002(2)
C30 0.049(3) 0.049(3) 0.046(3) 0.001(2) 0.015(2) -0.003(2)
C31 0.080(4) 0.058(4) 0.066(4) 0.009(3) -0.001(3) 0.017(3)
C32 0.071(4) 0.070(4) 0.063(4) 0.014(3) -0.011(3) 0.011(3)
C33 0.048(3) 0.072(4) 0.052(3) 0.011(3) 0.008(3) -0.004(3)
C34 0.056(3) 0.077(4) 0.042(3) 0.007(3) 0.009(2) -0.010(3)
C35 0.060(4) 0.081(4) 0.055(3) -0.010(3) 0.017(3) -0.019(3)
C36 0.069(4) 0.066(4) 0.069(4) -0.016(3) 0.031(3) -0.021(3)
C37 0.082(4) 0.053(3) 0.066(4) -0.009(3) 0.032(3) -0.008(3)
C38 0.057(3) 0.048(3) 0.066(4) 0.008(3) 0.035(3) 0.006(3)
C39 0.046(3) 0.050(3) 0.057(3) 0.004(3) 0.025(3) 0.004(2)
C40 0.040(3) 0.064(4) 0.061(3) 0.011(3) 0.021(3) 0.010(2)
C41 0.039(3) 0.060(3) 0.054(3) -0.001(3) 0.017(2) 0.003(2)
C42 0.037(3) 0.057(3) 0.043(3) 0.003(2) 0.017(2) 0.004(2)
C43 0.168(12) 0.35(2) 0.155(11) 0.067(13) -0.004(10) -0.068(13)
Cl1 0.165(3) 0.319(6) 0.307(6) 0.071(5) 0.020(4) -0.058(4)
Cl2 0.236(4) 0.122(2) 0.201(3) -0.004(2) 0.077(3) -0.006(2)

loop_
_atom_type_symbol
_atom_type_description
_atom_type_scat_dispersion_real
_atom_type_scat_dispersion_imag
_atom_type_scat_source
C C 0.0033 0.0016 'International Tables Vol C Tables 4.2.6.8 and 6.1.1.4'
H H 0.0000 0.0000 'International Tables Vol C Tables 4.2.6.8 and 6.1.1.4'
N N 0.0061 0.0033 'International Tables Vol C Tables 4.2.6.8 and 6.1.1.4'
Ni Ni 0.3393 1.1124 'International Tables Vol C Tables 4.2.6.8 and 6.1.1.4'
Cl Cl 0.1484 0.1585 'International Tables Vol C Tables 4.2.6.8 and 6.1.1.4'

loop_
_geom_angle_atom_site_label_1
_geom_angle_atom_site_label_2
_geom_angle_atom_site_label_3
_geom_angle
_geom_angle_site_symmetry_1
_geom_angle_site_symmetry_3
_geom_angle_publ_flag
N2 Ni1 N5 96.04(18) . . ?
N2 Ni1 N3 85.43(19) . . ?
N5 Ni1 N3 176.14(17) . . ?
N2 Ni1 N4 178.45(18) . . ?
N5 Ni1 N4 85.44(18) . . ?
N3 Ni1 N4 93.12(19) . . ?
C7 N1 C1 119.5(4) . . ?
C9 N2 C12 107.0(4) . . ?
C9 N2 Ni1 142.1(3) . . ?
C12 N2 Ni1 110.8(4) . . ?
C13 N3 C14 118.1(5) . . ?
C13 N3 Ni1 112.9(4) . . ?
C14 N3 Ni1 129.0(4) . . ?
C17 N4 C16 119.2(5) . . ?
C17 N4 Ni1 112.9(4) . . ?
C16 N4 Ni1 127.8(4) . . ?
C21 N5 C18 106.6(4) . . ?
C21 N5 Ni1 143.1(3) . . ?
C18 N5 Ni1 110.2(3) . . ?
C2 N6 C8 120.8(4) . . ?
N1 C1 C2 120.4(5) . . ?
N1 C1 C6 119.4(5) . . ?
C2 C1 C6 120.2(5) . . ?
N6 C2 C1 120.1(5) . . ?
N6 C2 C3 120.8(5) . . ?
C1 C2 C3 119.0(5) . . ?
C4 C3 C2 119.7(6) . . ?
C3 C4 C5 120.9(6) . . ?
C6 C5 C4 121.6(6) . . ?
C5 C6 C1 118.5(6) . . ?
N1 C7 C8 120.4(5) . . ?
N1 C7 C9 111.1(4) . . ?
C8 C7 C9 128.3(5) . . ?
N6 C8 C21 112.4(4) . . ?
N6 C8 C7 117.8(4) . . ?
C21 C8 C7 129.7(4) . . ?
N2 C9 C10 108.6(5) . . ?
N2 C9 C7 129.1(4) . . ?
C10 C9 C7 122.3(5) . . ?
C11 C10 C9 108.1(5) . . ?
C10 C11 C12 106.5(5) . . ?
N2 C12 C11 109.9(5) . . ?
N2 C12 C13 114.2(5) . . ?
C11 C12 C13 135.8(5) . . ?
N3 C13 C12 116.5(5) . . ?
N3 C14 C15 110.6(5) . . ?
C16 C15 C14 111.3(5) . . ?
N4 C16 C15 112.0(5) . . ?
N4 C17 C18 116.2(5) . . ?
N5 C18 C19 110.0(5) . . ?
N5 C18 C17 115.2(5) . . ?
C19 C18 C17 134.8(5) . . ?
C20 C19 C18 106.4(5) . . ?
C19 C20 C21 108.6(5) . . ?
N5 C21 C20 108.4(4) . . ?
N5 C21 C8 128.6(4) . . ?
C20 C21 C8 122.9(5) . . ?
N8 Ni2 N11 96.13(17) . . ?
N8 Ni2 N10 177.71(17) . . ?
N11 Ni2 N10 85.41(18) . . ?
N8 Ni2 N9 85.06(18) . . ?
N11 Ni2 N9 178.65(19) . . ?
N10 Ni2 N9 93.4(2) . . ?
C28 N7 C22 120.5(4) . . ?
C30 N8 C33 105.6(4) . . ?
C30 N8 Ni2 142.9(3) . . ?
C33 N8 Ni2 111.1(4) . . ?
C34 N9 C35 119.5(5) . . ?
C34 N9 Ni2 113.0(4) . . ?
C35 N9 Ni2 127.5(4) . . ?
C38 N10 C37 118.9(5) . . ?
C38 N10 Ni2 112.5(4) . . ?
C37 N10 Ni2 128.6(4) . . ?
C42 N11 C39 106.0(4) . . ?
C42 N11 Ni2 142.8(3) . . ?
C39 N11 Ni2 111.2(3) . . ?
C29 N12 C23 121.1(4) . . ?
N7 C22 C27 120.7(5) . . ?
N7 C22 C23 119.7(5) . . ?
C27 C22 C23 119.5(5) . . ?
N12 C23 C24 121.1(5) . . ?
N12 C23 C22 119.7(5) . . ?
C24 C23 C22 119.0(5) . . ?
C25 C24 C23 119.8(6) . . ?
C24 C25 C26 121.0(6) . . ?
C27 C26 C25 120.4(6) . . ?
C26 C27 C22 120.3(6) . . ?
N7 C28 C29 119.4(4) . . ?
N7 C28 C30 111.3(4) . . ?
C29 C28 C30 129.3(5) . . ?
N12 C29 C28 118.6(4) . . ?
N12 C29 C42 112.0(4) . . ?
C28 C29 C42 129.3(4) . . ?
N8 C30 C31 109.0(5) . . ?
N8 C30 C28 128.9(5) . . ?
C31 C30 C28 122.1(5) . . ?
C32 C31 C30 108.0(5) . . ?
C33 C32 C31 105.9(5) . . ?
C32 C33 N8 111.6(5) . . ?
C32 C33 C34 134.3(5) . . ?
N8 C33 C34 114.0(5) . . ?
N9 C34 C33 116.8(5) . . ?
N9 C35 C36 112.2(4) . . ?
C37 C36 C35 111.3(5) . . ?
N10 C37 C36 111.7(5) . . ?
N10 C38 C39 117.5(5) . . ?
N11 C39 C40 110.6(5) . . ?
N11 C39 C38 113.3(5) . . ?
C40 C39 C38 136.1(5) . . ?
C41 C40 C39 106.9(5) . . ?
C40 C41 C42 107.4(5) . . ?
N11 C42 C41 109.1(4) . . ?
N11 C42 C29 129.1(4) . . ?
C41 C42 C29 121.7(5) . . ?
Cl1 C43 Cl2 119.4(9) . . ?

loop_
_geom_bond_atom_site_label_1
_geom_bond_atom_site_label_2
_geom_bond_distance
_geom_bond_site_symmetry_2
_geom_bond_publ_flag
Ni1 N2 1.881(4) . ?
Ni1 N5 1.883(4) . ?
Ni1 N3 1.885(4) . ?
Ni1 N4 1.887(4) . ?
N1 C7 1.325(6) . ?
N1 C1 1.354(7) . ?
N2 C9 1.362(6) . ?
N2 C12 1.381(6) . ?
N3 C13 1.295(7) . ?
N3 C14 1.464(7) . ?
N4 C17 1.299(7) . ?
N4 C16 1.482(6) . ?
N5 C21 1.367(6) . ?
N5 C18 1.380(6) . ?
N6 C2 1.339(6) . ?
N6 C8 1.345(6) . ?
C1 C2 1.402(7) . ?
C1 C6 1.419(8) . ?
C2 C3 1.415(7) . ?
C3 C4 1.357(8) . ?
C4 C5 1.394(9) . ?
C5 C6 1.358(9) . ?
C7 C8 1.458(7) . ?
C7 C9 1.468(7) . ?
C8 C21 1.444(7) . ?
C9 C10 1.407(7) . ?
C10 C11 1.373(7) . ?
C11 C12 1.390(7) . ?
C12 C13 1.408(8) . ?
C14 C15 1.511(8) . ?
C15 C16 1.496(8) . ?
C17 C18 1.395(7) . ?
C18 C19 1.395(7) . ?
C19 C20 1.359(7) . ?
C20 C21 1.409(7) . ?
Ni2 N8 1.875(4) . ?
Ni2 N11 1.880(4) . ?
Ni2 N10 1.883(4) . ?
Ni2 N9 1.895(4) . ?
N7 C28 1.336(6) . ?
N7 C22 1.343(6) . ?
N8 C30 1.366(6) . ?
N8 C33 1.378(6) . ?
N9 C34 1.278(7) . ?
N9 C35 1.472(7) . ?
N10 C38 1.284(6) . ?
N10 C37 1.475(7) . ?
N11 C42 1.367(6) . ?
N11 C39 1.377(6) . ?
N12 C29 1.335(6) . ?
N12 C23 1.340(6) . ?
C22 C27 1.415(7) . ?
C22 C23 1.418(7) . ?
C23 C24 1.414(7) . ?
C24 C25 1.370(9) . ?
C25 C26 1.410(9) . ?
C26 C27 1.354(8) . ?
C28 C29 1.451(7) . ?
C28 C30 1.468(7) . ?
C29 C42 1.460(7) . ?
C30 C31 1.402(7) . ?
C31 C32 1.378(8) . ?
C32 C33 1.369(8) . ?
C33 C34 1.409(8) . ?
C35 C36 1.504(8) . ?
C36 C37 1.503(8) . ?
C38 C39 1.411(7) . ?
C39 C40 1.384(7) . ?
C40 C41 1.366(7) . ?
C41 C42 1.414(7) . ?
C43 Cl1 1.597(13) . ?
C43 Cl2 1.718(13) . ?
